data_9009387
loop_
_publ_author_name
'Joswig, W.'
'Baur, W. H.'

_publ_section_title
;
 The extreme collapse of a framework of NAT topology:
 the crystal structure of a metanatrolite (dehydrated natrolite) at 548 K
 Sample: T = 548 K
;
_journal_name_full 'Neues Jahrbuch fur Mineralogie, Monatshefte'
_journal_page_first 26
_journal_page_last 38
_journal_volume 1995
_journal_year 1995
_chemical_compound_source 'Salesl, Czech Republic'
_chemical_formula_sum 'Al1.817 Na1.67 O10 Si2.691'
_chemical_name_mineral Metanatrolite
_space_group_crystal_system monoclinic
_space_group_IT_number 5
_space_group_name_Hall 'C 2y (1/2*z,x-1/2*z,y)'
_space_group_name_H-M_alt 'C 1 2 1 (a+2*c,a,b)'
_symmetry_space_group_name_H-M 'F 1 1 2'
_cell_angle_alpha 90
_cell_angle_beta 90
_cell_angle_gamma 90.08
_cell_length_a 16.277
_cell_length_b 17.045
_cell_length_c 6.434
_cell_formula_units_Z 8
_cell_volume 1785.057
_database_code_amcsd 0014871
_diffrn_ambient_temperature 548
_exptl_crystal_density_diffrn 2.404
_cod_depositor_comments
;
 Updating space group information.

 Antanas Vaitkus,
 2017-07-04
;
_cod_original_sg_symbol_H-M 'F 1 1 2'
_cod_original_formula_sum 'Si2.691 Al1.817 O10 Na1.67'
_cod_database_code 9009387

loop_
_space_group_symop_operation_xyz
x,y,z
x,1/2+y,1/2+z
1/2+x,y,1/2+z
1/2+x,1/2+y,z
-x,-y,z
-x,1/2-y,1/2+z
1/2-x,-y,1/2+z
1/2-x,1/2-y,z

loop_
_atom_site_label
_atom_site_fract_x
_atom_site_fract_y
_atom_site_fract_z
_atom_site_occupancy
_atom_site_U_iso_or_equiv
Si11 0.00000 0.00000 -0.01290 0.88800 0.04170
Si12 0.25000 0.25000 0.24330 0.90000 0.04010
Si21 0.13708 0.23414 0.61440 0.90300 0.04100
Si22 0.11015 0.97849 0.36090 0.89400 0.04160
Al11 0.02695 0.10535 0.60650 0.91900 0.04480
Al12 0.26789 0.14297 0.86100 0.89800 0.04200
O11 0.04160 0.06950 0.85600 1.00000 0.06400
O12 0.23780 0.17200 0.10800 1.00000 0.06100
O21 0.04340 0.20730 0.59600 1.00000 0.05500
O22 0.20690 -0.04250 0.35000 1.00000 0.05400
O31 0.09130 0.06910 0.40700 1.00000 0.05800
O32 0.14780 0.30330 0.78030 1.00000 0.06800
O41 0.07120 -0.07610 0.54070 1.00000 0.06300
O42 0.19240 0.16060 0.68080 1.00000 0.06900
O51 0.07210 -0.04090 0.13690 1.00000 0.05900
O52 0.16840 0.26440 0.38490 1.00000 0.06300
Na1 0.06110 0.18310 0.13100 0.85000 0.10800
Na2 0.31000 0.06830 0.33200 0.41000 0.07800
Na21 0.28440 0.07010 0.40900 0.41000 0.08600

loop_
_cod_related_entry_id
_cod_related_entry_database
_cod_related_entry_code
1 AMCSD 0014871
